data_7049846
loop_
_publ_author_name
'Goh, Gillian Kor Hwee'
'Li, Yongxin'
'Kinjo, Rei'

_publ_section_title
;
 Oxidative addition of elemental selenium to 1,4,2,5-diazadiborinine.
;
_journal_issue 22
_journal_name_full 'Dalton transactions (Cambridge, England : 2003)'
_journal_page_first 7514
_journal_page_last 7518
_journal_paper_doi 10.1039/c9dt01081e
_journal_volume 48
_journal_year 2019
_chemical_formula_sum 'C60 H52 B2 N4'
_chemical_formula_weight 850.67
_space_group_crystal_system triclinic
_space_group_IT_number 2
_space_group_name_Hall '-P 1'
_space_group_name_H-M_alt 'P -1'
_symmetry_space_group_name_Hall '-P 1'
_symmetry_space_group_name_H-M 'P -1'
_atom_sites_solution_hydrogens geom
_atom_sites_solution_primary dual
_audit_update_record
;
2019-03-11 deposited with the CCDC.    2019-04-25 downloaded from the CCDC.
;
_cell_angle_alpha 114.4228(17)
_cell_angle_beta 98.0538(17)
_cell_angle_gamma 90.2251(18)
_cell_formula_units_Z 2
_cell_length_a 12.2084(6)
_cell_length_b 14.2682(8)
_cell_length_c 15.0075(8)
_cell_measurement_reflns_used 3032
_cell_measurement_temperature 100.(2)
_cell_measurement_theta_max 26.29
_cell_measurement_theta_min 2.23
_cell_volume 2351.2(2)
_computing_cell_refinement 'SAINT V8.38A (Bruker AXS Inc., 2018)'
_computing_data_collection 'APEX3 (Bruker AXS Inc., 2018)'
_computing_data_reduction 'SAINT V8.38A (Bruker AXS Inc., 2018)'
_computing_molecular_graphics 'XP (Bruker AXS Inc., 2018)'
_computing_publication_material 'APEX3 (Bruker AXS Inc., 2018)'
_computing_structure_refinement 'SHELXL-2017/1 (Sheldrick, 2017)'
_computing_structure_solution 'SHELXT (Bruker AXS Inc., 2018)'
_diffrn_ambient_temperature 100.(2)
_diffrn_detector_area_resol_mean 7.4074
_diffrn_measured_fraction_theta_full 0.995
_diffrn_measured_fraction_theta_max 0.995
_diffrn_measurement_device_type 'Photon II CPADs detector'
_diffrn_measurement_method 'phi and omega scans'
_diffrn_radiation_monochromator 'Multilayer Mirror'
_diffrn_radiation_type MoK\a
_diffrn_radiation_wavelength 0.71073
_diffrn_reflns_av_R_equivalents 0.1030
_diffrn_reflns_av_unetI/netI 0.1353
_diffrn_reflns_limit_h_max 15
_diffrn_reflns_limit_h_min -15
_diffrn_reflns_limit_k_max 18
_diffrn_reflns_limit_k_min -18
_diffrn_reflns_limit_l_max 19
_diffrn_reflns_limit_l_min -19
_diffrn_reflns_number 26578
_diffrn_reflns_theta_full 27.00
_diffrn_reflns_theta_max 27.00
_diffrn_reflns_theta_min 2.23
_diffrn_source 'Incoatec microfocus source'
_diffrn_source_type 'Bruker D8 Quest'
_exptl_absorpt_coefficient_mu 0.069
_exptl_absorpt_correction_T_max 1.00
_exptl_absorpt_correction_T_min 0.78
_exptl_absorpt_correction_type multi-scan
_exptl_absorpt_process_details
;
SADABS-2016/2 - Bruker AXS area detector scaling and absorption correction
;
_exptl_crystal_colour colourless
_exptl_crystal_density_diffrn 1.202
_exptl_crystal_density_method 'not measured'
_exptl_crystal_description plate
_exptl_crystal_F_000 900
_exptl_crystal_size_max 0.240
_exptl_crystal_size_mid 0.220
_exptl_crystal_size_min 0.040
_refine_diff_density_max 0.258
_refine_diff_density_min -0.301
_refine_ls_extinction_method none
_refine_ls_goodness_of_fit_ref 1.036
_refine_ls_hydrogen_treatment constr
_refine_ls_matrix_type full
_refine_ls_number_parameters 601
_refine_ls_number_reflns 10210
_refine_ls_number_restraints 0
_refine_ls_restrained_S_all 1.036
_refine_ls_R_factor_all 0.1403
_refine_ls_R_factor_gt 0.0665
_refine_ls_shift/su_max 0.000
_refine_ls_shift/su_mean 0.000
_refine_ls_structure_factor_coef Fsqd
_refine_ls_weighting_details 'w=1/[\s^2^(Fo^2^)+(0.0336P)^2^+0.6453P] where P=(Fo^2^+2Fc^2^)/3'
_refine_ls_weighting_scheme calc
_refine_ls_wR_factor_gt 0.1285
_refine_ls_wR_factor_ref 0.1683
_reflns_number_gt 5617
_reflns_number_total 10210
_reflns_threshold_expression 'I > 2\s(I)'
_cod_data_source_file c9dt01081e2.cif
_cod_data_source_block rei1128m
_cod_depositor_comments
;
The following automatic conversions were performed:

'_exptl_absorpt_correction_type' value 'Multi-Scan' changed to
'multi-scan' according to
/home/data/users/saulius/crontab/automatic-downloads/rss-feeds/RSC/lib/dictionaries/cif_core.dic
dictionary named 'cif_core.dic' version 2.4.2 from 2011-04-26.

Automatic conversion script
Id: cif_fix_values 4973 2017-02-22 13:04:09Z antanas 

 Adding full bibliography for 7049846--7049848.cif.
;
_cod_database_code 7049846

loop_
_space_group_symop_operation_xyz
'x, y, z'
'-x, -y, -z'

loop_
_atom_site_type_symbol
_atom_site_label
_atom_site_fract_x
_atom_site_fract_y
_atom_site_fract_z
_atom_site_U_iso_or_equiv
_atom_site_adp_type
_atom_site_calc_flag
_atom_site_refinement_flags_adp
_atom_site_refinement_flags_posn
_atom_site_occupancy
B B1 0.2478(2) 0.2798(2) 0.3630(2) 0.0221(7) Uani d . . 1
B B2 0.2134(2) 0.5021(2) 0.3977(2) 0.0212(7) Uani d . . 1
C C1 0.2223(2) 0.31493(19) 0.28168(19) 0.0212(6) Uani d . . 1
C C2 0.2427(2) 0.46693(19) 0.47848(19) 0.0201(6) Uani d . . 1
C C3 0.2911(3) -0.0130(2) 0.2939(2) 0.0352(7) Uani d . . 1
H H3 0.337455 -0.064311 0.258625 0.042 Uiso calc U R 1
C C4 0.2099(3) -0.0384(2) 0.3362(2) 0.0412(8) Uani d . . 1
H H4 0.199747 -0.106898 0.330375 0.049 Uiso calc U R 1
C C5 0.1430(3) 0.0369(2) 0.3875(2) 0.0406(8) Uani d . . 1
H H5 0.086723 0.020405 0.417371 0.049 Uiso calc U R 1
C C6 0.1581(2) 0.1364(2) 0.3953(2) 0.0315(7) Uani d . . 1
H H6 0.111334 0.187084 0.430825 0.038 Uiso calc U R 1
C C7 0.3065(2) 0.0872(2) 0.3021(2) 0.0275(6) Uani d . . 1
H H7 0.363603 0.103174 0.272667 0.033 Uiso calc U R 1
C C8 0.2854(2) 0.4572(2) 0.6265(2) 0.0221(6) Uani d . . 1
C C9 0.2959(2) 0.36147(19) 0.55467(19) 0.0202(6) Uani d . . 1
C C10 0.3456(2) 0.27516(19) 0.57183(19) 0.0220(6) Uani d . . 1
C C11 0.4361(2) 0.2293(2) 0.5278(2) 0.0263(6) Uani d . . 1
H H11 0.463106 0.250187 0.48197 0.032 Uiso calc U R 1
C C12 0.4871(2) 0.1536(2) 0.5502(2) 0.0353(7) Uani d . . 1
H H12 0.548833 0.122986 0.519657 0.042 Uiso calc U R 1
C C13 0.4493(3) 0.1225(2) 0.6162(2) 0.0369(8) Uani d . . 1
H H13 0.484145 0.0699 0.630575 0.044 Uiso calc U R 1
C C14 0.3604(3) 0.1677(2) 0.6616(2) 0.0360(7) Uani d . . 1
H H14 0.334728 0.147126 0.708187 0.043 Uiso calc U R 1
C C15 0.3086(2) 0.2435(2) 0.6389(2) 0.0295(7) Uani d . . 1
H H15 0.247036 0.273973 0.669751 0.035 Uiso calc U R 1
C C16 0.3091(2) 0.4950(2) 0.7355(2) 0.0232(6) Uani d . . 1
C C17 0.4131(2) 0.4870(2) 0.7820(2) 0.0327(7) Uani d . . 1
H H17 0.469944 0.457423 0.743713 0.039 Uiso calc U R 1
C C18 0.4341(3) 0.5221(2) 0.8839(2) 0.0388(8) Uani d . . 1
H H18 0.505776 0.517382 0.915098 0.047 Uiso calc U R 1
C C19 0.3528(3) 0.5637(2) 0.9406(2) 0.0365(8) Uani d . . 1
H H19 0.367988 0.587664 1.01062 0.044 Uiso calc U R 1
C C20 0.2487(3) 0.5703(2) 0.8949(2) 0.0334(7) Uani d . . 1
H H20 0.191618 0.597643 0.93343 0.04 Uiso calc U R 1
C C21 0.2271(2) 0.5373(2) 0.7933(2) 0.0282(7) Uani d . . 1
H H21 0.155705 0.543702 0.762654 0.034 Uiso calc U R 1
C C23 0.2638(2) 0.63264(19) 0.63154(19) 0.0196(6) Uani d . . 1
C C24 0.1709(2) 0.6889(2) 0.6552(2) 0.0241(6) Uani d . . 1
C C25 0.1883(2) 0.7958(2) 0.7014(2) 0.0311(7) Uani d . . 1
H H25 0.126355 0.83606 0.7181 0.037 Uiso calc U R 1
C C26 0.2925(3) 0.8457(2) 0.7237(2) 0.0349(7) Uani d . . 1
C C27 0.3821(2) 0.7865(2) 0.6991(2) 0.0319(7) Uani d . . 1
H H27 0.454052 0.819957 0.714279 0.038 Uiso calc U R 1
C C28 0.3698(2) 0.6788(2) 0.6523(2) 0.0249(6) Uani d . . 1
C C29 0.4674(2) 0.6162(2) 0.6210(2) 0.0366(8) Uani d . . 1
H H29A 0.477434 0.569491 0.65389 0.055 Uiso calc U R 1
H H29B 0.534228 0.662523 0.639504 0.055 Uiso calc U R 1
H H29C 0.454073 0.575858 0.548981 0.055 Uiso calc U R 1
C C30 0.3066(3) 0.9626(2) 0.7715(3) 0.0551(10) Uani d . . 1
H H30A 0.385729 0.984674 0.78877 0.083 Uiso calc U R 1
H H30B 0.272044 0.989121 0.831627 0.083 Uiso calc U R 1
H H30C 0.271008 0.989456 0.725009 0.083 Uiso calc U R 1
C C31 0.0555(2) 0.6384(2) 0.6301(2) 0.0335(7) Uani d . . 1
H H31A 0.056936 0.564569 0.588042 0.05 Uiso calc U R 1
H H31B 0.006555 0.67019 0.594572 0.05 Uiso calc U R 1
H H31C 0.027944 0.647361 0.691172 0.05 Uiso calc U R 1
C C32 0.1724(2) 0.6112(2) 0.41298(19) 0.0229(6) Uani d . . 1
C C33 0.0599(2) 0.6211(2) 0.3881(2) 0.0314(7) Uani d . . 1
H H33 0.010658 0.56089 0.358452 0.038 Uiso calc U R 1
C C34 0.0176(3) 0.7164(3) 0.4053(3) 0.0424(8) Uani d . . 1
H H34 -0.059488 0.720554 0.387826 0.051 Uiso calc U R 1
C C35 0.0869(3) 0.8043(2) 0.4475(2) 0.0408(8) Uani d . . 1
H H35 0.057995 0.869447 0.459857 0.049 Uiso calc U R 1
C C36 0.1986(3) 0.7978(2) 0.4718(2) 0.0348(7) Uani d . . 1
H H36 0.247056 0.858508 0.500399 0.042 Uiso calc U R 1
C C37 0.2406(2) 0.7028(2) 0.4547(2) 0.0279(6) Uani d . . 1
H H37 0.318024 0.699759 0.471837 0.033 Uiso calc U R 1
C C38 0.2393(2) 0.1649(2) 0.35285(19) 0.0234(6) Uani d . . 1
C C39 0.1846(2) 0.3262(2) 0.1336(2) 0.0223(6) Uani d . . 1
C C40 0.1907(2) 0.4239(2) 0.2057(2) 0.0239(6) Uani d . . 1
C C41 0.1862(2) 0.5200(2) 0.1910(2) 0.0233(6) Uani d . . 1
C C42 0.0929(2) 0.5365(2) 0.1355(2) 0.0284(6) Uani d . . 1
H H42 0.030044 0.488523 0.111506 0.034 Uiso calc U R 1
C C43 0.0919(3) 0.6229(2) 0.1153(2) 0.0346(7) Uani d . . 1
H H43 0.028345 0.633498 0.077017 0.041 Uiso calc U R 1
C C44 0.1822(3) 0.6938(2) 0.1504(2) 0.0351(7) Uani d . . 1
H H44 0.180765 0.753027 0.136443 0.042 Uiso calc U R 1
C C45 0.2750(3) 0.6782(2) 0.2060(2) 0.0334(7) Uani d . . 1
H H45 0.3373 0.726886 0.23045 0.04 Uiso calc U R 1
C C46 0.2769(2) 0.5913(2) 0.2259(2) 0.0275(6) Uani d . . 1
H H46 0.340824 0.580713 0.263734 0.033 Uiso calc U R 1
C C47 0.1664(2) 0.2900(2) 0.0247(2) 0.0240(6) Uani d . . 1
C C48 0.0933(2) 0.2049(2) -0.0352(2) 0.0268(6) Uani d . . 1
H H48 0.053973 0.170592 -0.005704 0.032 Uiso calc U R 1
C C49 0.0775(2) 0.1697(2) -0.1376(2) 0.0291(7) Uani d . . 1
H H49 0.027816 0.111411 -0.17786 0.035 Uiso calc U R 1
C C50 0.1338(3) 0.2194(2) -0.1809(2) 0.0324(7) Uani d . . 1
H H50 0.123006 0.195403 -0.250965 0.039 Uiso calc U R 1
C C51 0.2060(2) 0.3044(2) -0.1221(2) 0.0334(7) Uani d . . 1
H H51 0.244546 0.338826 -0.151957 0.04 Uiso calc U R 1
C C52 0.2224(2) 0.3393(2) -0.0201(2) 0.0271(6) Uani d . . 1
H H52 0.272347 0.397546 0.019627 0.032 Uiso calc U R 1
C C53 0.2230(2) 0.15305(19) 0.12776(19) 0.0212(6) Uani d . . 1
C C54 0.1432(2) 0.0764(2) 0.11489(19) 0.0236(6) Uani d . . 1
C C55 0.1675(3) -0.0253(2) 0.0663(2) 0.0309(7) Uani d . . 1
H H55 0.114064 -0.078278 0.057314 0.037 Uiso calc U R 1
C C56 0.2653(3) -0.0529(2) 0.0306(2) 0.0392(8) Uani d . . 1
C C57 0.3425(3) 0.0252(2) 0.0440(2) 0.0405(8) Uani d . . 1
H H57 0.4104 0.007101 0.01907 0.049 Uiso calc U R 1
C C58 0.3240(2) 0.1290(2) 0.0925(2) 0.0293(7) Uani d . . 1
C C59 0.4085(2) 0.2122(3) 0.1048(3) 0.0402(8) Uani d . . 1
H H59A 0.393048 0.231389 0.048863 0.06 Uiso calc U R 1
H H59B 0.482839 0.186684 0.106782 0.06 Uiso calc U R 1
H H59C 0.404811 0.272792 0.166696 0.06 Uiso calc U R 1
C C60 0.2876(4) -0.1655(3) -0.0221(3) 0.0665(12) Uani d . . 1
H H60A 0.351908 -0.180942 0.015408 0.1 Uiso calc U R 1
H H60B 0.302817 -0.179684 -0.08869 0.1 Uiso calc U R 1
H H60C 0.22256 -0.208868 -0.02698 0.1 Uiso calc U R 1
C C61 0.0353(2) 0.1026(2) 0.1530(2) 0.0322(7) Uani d . . 1
H H61A 0.044938 0.11403 0.222722 0.048 Uiso calc U R 1
H H61B -0.02058 0.045441 0.114193 0.048 Uiso calc U R 1
H H61C 0.010908 0.165295 0.146891 0.048 Uiso calc U R 1
N N1 0.26420(17) 0.36467(15) 0.46142(15) 0.0196(5) Uani d . . 1
N N2 0.25037(17) 0.52104(15) 0.58066(15) 0.0200(5) Uani d . . 1
N N3 0.21259(17) 0.41912(16) 0.29914(16) 0.0210(5) Uani d . . 1
N N4 0.20163(18) 0.25935(16) 0.17905(16) 0.0221(5) Uani d . . 1

loop_
_atom_site_aniso_label
_atom_site_aniso_U_11
_atom_site_aniso_U_22
_atom_site_aniso_U_33
_atom_site_aniso_U_12
_atom_site_aniso_U_13
_atom_site_aniso_U_23
B1 0.0217(16) 0.0211(16) 0.0224(17) 0.0026(13) 0.0050(13) 0.0076(14)
B2 0.0192(15) 0.0213(16) 0.0239(17) 0.0000(12) 0.0035(13) 0.0100(14)
C1 0.0224(14) 0.0193(14) 0.0213(15) 0.0029(11) 0.0021(11) 0.0084(12)
C2 0.0201(14) 0.0182(14) 0.0223(15) 0.0030(11) 0.0028(11) 0.0090(12)
C3 0.054(2) 0.0215(16) 0.0263(17) 0.0108(14) -0.0008(15) 0.0081(13)
C4 0.077(2) 0.0203(16) 0.0282(18) 0.0005(16) 0.0016(17) 0.0143(14)
C5 0.063(2) 0.0302(18) 0.0318(18) -0.0095(16) 0.0093(16) 0.0158(15)
C6 0.0461(18) 0.0246(16) 0.0252(16) 0.0009(13) 0.0081(14) 0.0110(13)
C7 0.0349(16) 0.0239(15) 0.0230(16) 0.0060(12) 0.0014(13) 0.0101(13)
C8 0.0249(14) 0.0223(15) 0.0227(15) 0.0040(11) 0.0022(12) 0.0135(12)
C9 0.0219(14) 0.0204(14) 0.0200(14) 0.0026(11) 0.0030(11) 0.0102(12)
C10 0.0258(14) 0.0175(14) 0.0214(15) 0.0016(11) -0.0004(11) 0.0081(12)
C11 0.0263(15) 0.0301(16) 0.0237(16) 0.0034(12) 0.0030(12) 0.0128(13)
C12 0.0350(17) 0.0339(18) 0.0364(19) 0.0159(14) 0.0042(14) 0.0146(15)
C13 0.0452(19) 0.0297(17) 0.0366(19) 0.0118(14) -0.0020(15) 0.0171(15)
C14 0.0507(19) 0.0331(17) 0.0352(18) 0.0078(15) 0.0061(15) 0.0254(15)
C15 0.0335(16) 0.0294(16) 0.0303(17) 0.0064(13) 0.0063(13) 0.0167(14)
C16 0.0312(15) 0.0183(14) 0.0229(15) 0.0020(11) 0.0025(12) 0.0119(12)
C17 0.0319(16) 0.0402(18) 0.0270(17) 0.0094(14) 0.0026(13) 0.0155(14)
C18 0.0416(19) 0.046(2) 0.0275(18) 0.0051(15) -0.0052(15) 0.0176(15)
C19 0.059(2) 0.0282(17) 0.0192(16) 0.0050(15) 0.0022(15) 0.0078(13)
C20 0.0447(19) 0.0285(17) 0.0278(17) 0.0087(14) 0.0117(14) 0.0105(14)
C21 0.0333(16) 0.0261(16) 0.0263(17) 0.0065(12) 0.0073(13) 0.0111(13)
C23 0.0252(14) 0.0159(13) 0.0184(14) 0.0012(11) 0.0023(11) 0.0081(11)
C24 0.0280(15) 0.0253(15) 0.0266(16) 0.0083(12) 0.0111(12) 0.0163(13)
C25 0.0443(18) 0.0251(16) 0.0326(17) 0.0149(14) 0.0183(15) 0.0166(14)
C26 0.057(2) 0.0197(15) 0.0273(17) -0.0013(14) 0.0067(15) 0.0091(13)
C27 0.0359(17) 0.0303(17) 0.0292(17) -0.0087(13) -0.0010(13) 0.0143(14)
C28 0.0252(15) 0.0280(16) 0.0226(15) -0.0014(12) -0.0001(12) 0.0128(13)
C29 0.0256(16) 0.0416(19) 0.046(2) 0.0019(14) 0.0041(14) 0.0216(16)
C30 0.095(3) 0.0229(17) 0.045(2) -0.0035(18) 0.009(2) 0.0119(16)
C31 0.0261(16) 0.0377(18) 0.048(2) 0.0104(13) 0.0134(14) 0.0262(16)
C32 0.0295(15) 0.0245(15) 0.0187(14) 0.0051(12) 0.0066(12) 0.0122(12)
C33 0.0322(16) 0.0318(17) 0.0361(18) 0.0039(13) 0.0060(14) 0.0199(14)
C34 0.0357(18) 0.051(2) 0.056(2) 0.0190(16) 0.0142(16) 0.0363(19)
C35 0.056(2) 0.0322(18) 0.051(2) 0.0200(16) 0.0274(18) 0.0276(17)
C36 0.055(2) 0.0223(16) 0.0318(18) 0.0029(14) 0.0158(15) 0.0130(14)
C37 0.0360(16) 0.0233(15) 0.0273(16) 0.0043(13) 0.0076(13) 0.0126(13)
C38 0.0322(15) 0.0230(15) 0.0168(14) 0.0035(12) 0.0000(12) 0.0112(12)
C39 0.0249(14) 0.0250(15) 0.0211(15) 0.0004(11) 0.0033(12) 0.0138(12)
C40 0.0303(15) 0.0226(15) 0.0210(15) 0.0027(12) 0.0023(12) 0.0118(12)
C41 0.0310(15) 0.0192(14) 0.0203(15) 0.0037(12) 0.0054(12) 0.0083(12)
C42 0.0344(16) 0.0274(16) 0.0223(16) 0.0057(13) 0.0026(13) 0.0097(13)
C43 0.051(2) 0.0328(17) 0.0238(16) 0.0168(15) 0.0071(14) 0.0150(14)
C44 0.065(2) 0.0242(16) 0.0222(16) 0.0085(15) 0.0121(15) 0.0135(13)
C45 0.0479(19) 0.0247(16) 0.0293(17) -0.0005(14) 0.0107(15) 0.0116(14)
C46 0.0307(16) 0.0289(16) 0.0256(16) 0.0029(12) 0.0046(13) 0.0139(13)
C47 0.0323(15) 0.0197(14) 0.0195(15) 0.0056(12) 0.0017(12) 0.0085(12)
C48 0.0348(16) 0.0231(15) 0.0259(16) 0.0034(12) 0.0032(13) 0.0139(13)
C49 0.0396(17) 0.0218(15) 0.0223(16) 0.0014(13) -0.0024(13) 0.0080(13)
C50 0.0515(19) 0.0271(16) 0.0200(16) 0.0083(14) 0.0077(14) 0.0104(13)
C51 0.0452(19) 0.0300(17) 0.0261(17) -0.0008(14) 0.0067(14) 0.0126(14)
C52 0.0336(16) 0.0258(15) 0.0230(16) -0.0007(12) 0.0044(12) 0.0113(13)
C53 0.0290(15) 0.0173(14) 0.0191(14) 0.0042(11) 0.0021(11) 0.0099(11)
C54 0.0306(15) 0.0244(15) 0.0162(14) -0.0014(12) 0.0004(12) 0.0099(12)
C55 0.0490(19) 0.0198(15) 0.0230(16) -0.0023(13) 0.0006(14) 0.0098(13)
C56 0.065(2) 0.0281(17) 0.0280(18) 0.0151(16) 0.0161(16) 0.0124(14)
C57 0.049(2) 0.046(2) 0.042(2) 0.0239(16) 0.0246(16) 0.0274(17)
C58 0.0292(16) 0.0354(17) 0.0294(17) 0.0065(13) 0.0050(13) 0.0194(14)
C59 0.0263(16) 0.059(2) 0.048(2) 0.0011(15) 0.0074(15) 0.0342(18)
C60 0.115(3) 0.032(2) 0.061(3) 0.031(2) 0.043(3) 0.0183(19)
C61 0.0302(16) 0.0415(18) 0.0284(17) -0.0024(13) 0.0003(13) 0.0196(15)
N1 0.0226(12) 0.0192(12) 0.0207(12) 0.0033(9) 0.0035(9) 0.0121(10)
N2 0.0264(12) 0.0166(12) 0.0163(12) 0.0035(9) 0.0016(9) 0.0069(10)
N3 0.0257(12) 0.0192(12) 0.0207(12) 0.0035(9) 0.0012(10) 0.0117(10)
N4 0.0307(13) 0.0173(12) 0.0182(12) -0.0003(9) 0.0007(10) 0.0083(10)

loop_
_atom_type_symbol
_atom_type_description
_atom_type_scat_dispersion_real
_atom_type_scat_dispersion_imag
_atom_type_scat_source
C C 0.0033 0.0016 'International Tables Vol C Tables 4.2.6.8 and 6.1.1.4'
H H 0.0000 0.0000 'International Tables Vol C Tables 4.2.6.8 and 6.1.1.4'
B B 0.0013 0.0007 'International Tables Vol C Tables 4.2.6.8 and 6.1.1.4'
N N 0.0061 0.0033 'International Tables Vol C Tables 4.2.6.8 and 6.1.1.4'

loop_
_geom_angle_atom_site_label_1
_geom_angle_atom_site_label_2
_geom_angle_atom_site_label_3
_geom_angle
N1 B1 C1 113.0(2)
N1 B1 C38 119.2(2)
C1 B1 C38 127.0(2)
N3 B2 C2 112.5(2)
N3 B2 C32 122.0(2)
C2 B2 C32 125.0(2)
N4 C1 N3 105.8(2)
N4 C1 B1 131.0(2)
N3 C1 B1 123.1(2)
N2 C2 N1 106.1(2)
N2 C2 B2 130.2(2)
N1 C2 B2 123.7(2)
C4 C3 C7 120.7(3)
C4 C3 H3 119.6
C7 C3 H3 119.6
C3 C4 C5 119.1(3)
C3 C4 H4 120.4
C5 C4 H4 120.4
C4 C5 C6 120.1(3)
C4 C5 H5 119.9
C6 C5 H5 119.9
C5 C6 C38 122.4(3)
C5 C6 H6 118.8
C38 C6 H6 118.8
C3 C7 C38 121.4(3)
C3 C7 H7 119.3
C38 C7 H7 119.3
C9 C8 N2 108.4(2)
C9 C8 C16 129.3(2)
N2 C8 C16 122.3(2)
C8 C9 N1 107.7(2)
C8 C9 C10 125.5(2)
N1 C9 C10 126.3(2)
C15 C10 C11 118.3(2)
C15 C10 C9 120.3(2)
C11 C10 C9 121.1(2)
C12 C11 C10 120.6(3)
C12 C11 H11 119.7
C10 C11 H11 119.7
C13 C12 C11 120.5(3)
C13 C12 H12 119.8
C11 C12 H12 119.8
C12 C13 C14 120.0(3)
C12 C13 H13 120.0
C14 C13 H13 120.0
C13 C14 C15 119.7(3)
C13 C14 H14 120.2
C15 C14 H14 120.2
C10 C15 C14 121.0(3)
C10 C15 H15 119.5
C14 C15 H15 119.5
C17 C16 C21 118.7(3)
C17 C16 C8 120.7(2)
C21 C16 C8 120.6(2)
C18 C17 C16 120.1(3)
C18 C17 H17 120.0
C16 C17 H17 120.0
C19 C18 C17 121.0(3)
C19 C18 H18 119.5
C17 C18 H18 119.5
C18 C19 C20 119.2(3)
C18 C19 H19 120.4
C20 C19 H19 120.4
C19 C20 C21 120.4(3)
C19 C20 H20 119.8
C21 C20 H20 119.8
C20 C21 C16 120.5(3)
C20 C21 H21 119.7
C16 C21 H21 119.7
C28 C23 C24 122.8(2)
C28 C23 N2 117.7(2)
C24 C23 N2 119.5(2)
C25 C24 C23 117.1(2)
C25 C24 C31 120.4(2)
C23 C24 C31 122.5(2)
C26 C25 C24 122.4(3)
C26 C25 H25 118.8
C24 C25 H25 118.8
C27 C26 C25 118.3(3)
C27 C26 C30 121.3(3)
C25 C26 C30 120.3(3)
C26 C27 C28 121.9(3)
C26 C27 H27 119.1
C28 C27 H27 119.1
C23 C28 C27 117.5(3)
C23 C28 C29 121.5(2)
C27 C28 C29 120.9(2)
C28 C29 H29A 109.5
C28 C29 H29B 109.5
H29A C29 H29B 109.5
C28 C29 H29C 109.5
H29A C29 H29C 109.5
H29B C29 H29C 109.5
C26 C30 H30A 109.5
C26 C30 H30B 109.5
H30A C30 H30B 109.5
C26 C30 H30C 109.5
H30A C30 H30C 109.5
H30B C30 H30C 109.5
C24 C31 H31A 109.5
C24 C31 H31B 109.5
H31A C31 H31B 109.5
C24 C31 H31C 109.5
H31A C31 H31C 109.5
H31B C31 H31C 109.5
C33 C32 C37 116.0(2)
C33 C32 B2 119.4(2)
C37 C32 B2 124.6(2)
C34 C33 C32 122.1(3)
C34 C33 H33 119.0
C32 C33 H33 119.0
C35 C34 C33 120.1(3)
C35 C34 H34 120.0
C33 C34 H34 120.0
C34 C35 C36 119.7(3)
C34 C35 H35 120.1
C36 C35 H35 120.1
C35 C36 C37 120.1(3)
C35 C36 H36 119.9
C37 C36 H36 119.9
C36 C37 C32 122.0(3)
C36 C37 H37 119.0
C32 C37 H37 119.0
C6 C38 C7 116.3(2)
C6 C38 B1 118.7(2)
C7 C38 B1 125.0(2)
C40 C39 N4 108.0(2)
C40 C39 C47 129.5(2)
N4 C39 C47 122.5(2)
C39 C40 N3 108.3(2)
C39 C40 C41 126.4(2)
N3 C40 C41 125.0(2)
C46 C41 C42 119.2(2)
C46 C41 C40 120.8(2)
C42 C41 C40 119.9(2)
C43 C42 C41 120.0(3)
C43 C42 H42 120.0
C41 C42 H42 120.0
C44 C43 C42 120.7(3)
C44 C43 H43 119.7
C42 C43 H43 119.7
C43 C44 C45 119.7(3)
C43 C44 H44 120.2
C45 C44 H44 120.2
C44 C45 C46 120.0(3)
C44 C45 H45 120.0
C46 C45 H45 120.0
C41 C46 C45 120.5(3)
C41 C46 H46 119.7
C45 C46 H46 119.7
C52 C47 C48 118.6(2)
C52 C47 C39 120.9(2)
C48 C47 C39 120.5(2)
C49 C48 C47 120.6(3)
C49 C48 H48 119.7
C47 C48 H48 119.7
C50 C49 C48 120.0(3)
C50 C49 H49 120.0
C48 C49 H49 120.0
C49 C50 C51 119.8(3)
C49 C50 H50 120.1
C51 C50 H50 120.1
C50 C51 C52 120.3(3)
C50 C51 H51 119.9
C52 C51 H51 119.9
C51 C52 C47 120.6(3)
C51 C52 H52 119.7
C47 C52 H52 119.7
C54 C53 C58 121.7(2)
C54 C53 N4 119.4(2)
C58 C53 N4 118.9(2)
C55 C54 C53 117.7(2)
C55 C54 C61 120.8(2)
C53 C54 C61 121.5(2)
C56 C55 C54 122.9(3)
C56 C55 H55 118.6
C54 C55 H55 118.6
C55 C56 C57 118.0(3)
C55 C56 C60 120.7(3)
C57 C56 C60 121.4(3)
C56 C57 C58 122.3(3)
C56 C57 H57 118.8
C58 C57 H57 118.8
C57 C58 C53 117.4(3)
C57 C58 C59 121.2(3)
C53 C58 C59 121.3(3)
C58 C59 H59A 109.5
C58 C59 H59B 109.5
H59A C59 H59B 109.5
C58 C59 H59C 109.5
H59A C59 H59C 109.5
H59B C59 H59C 109.5
C56 C60 H60A 109.5
C56 C60 H60B 109.5
H60A C60 H60B 109.5
C56 C60 H60C 109.5
H60A C60 H60C 109.5
H60B C60 H60C 109.5
C54 C61 H61A 109.5
C54 C61 H61B 109.5
H61A C61 H61B 109.5
C54 C61 H61C 109.5
H61A C61 H61C 109.5
H61B C61 H61C 109.5
C2 N1 C9 107.9(2)
C2 N1 B1 123.1(2)
C9 N1 B1 128.8(2)
C8 N2 C2 109.6(2)
C8 N2 C23 122.6(2)
C2 N2 C23 123.6(2)
C1 N3 C40 107.7(2)
C1 N3 B2 123.4(2)
C40 N3 B2 128.5(2)
C39 N4 C1 110.0(2)
C39 N4 C53 123.7(2)
C1 N4 C53 124.5(2)

loop_
_geom_bond_atom_site_label_1
_geom_bond_atom_site_label_2
_geom_bond_distance
B1 N1 1.457(4)
B1 C1 1.496(4)
B1 C38 1.584(4)
B2 N3 1.462(4)
B2 C2 1.494(4)
B2 C32 1.570(4)
C1 N4 1.394(3)
C1 N3 1.407(3)
C2 N2 1.392(3)
C2 N1 1.406(3)
C3 C4 1.372(4)
C3 C7 1.393(4)
C3 H3 0.95
C4 C5 1.383(4)
C4 H4 0.95
C5 C6 1.385(4)
C5 H5 0.95
C6 C38 1.394(4)
C6 H6 0.95
C7 C38 1.402(4)
C7 H7 0.95
C8 C9 1.367(4)
C8 N2 1.386(3)
C8 C16 1.479(4)
C9 N1 1.418(3)
C9 C10 1.475(3)
C10 C15 1.387(4)
C10 C11 1.393(4)
C11 C12 1.383(4)
C11 H11 0.95
C12 C13 1.372(4)
C12 H12 0.95
C13 C14 1.381(4)
C13 H13 0.95
C14 C15 1.391(4)
C14 H14 0.95
C15 H15 0.95
C16 C17 1.390(4)
C16 C21 1.391(4)
C17 C18 1.382(4)
C17 H17 0.95
C18 C19 1.374(4)
C18 H18 0.95
C19 C20 1.380(4)
C19 H19 0.95
C20 C21 1.381(4)
C20 H20 0.95
C21 H21 0.95
C23 C28 1.383(3)
C23 C24 1.393(3)
C23 N2 1.450(3)
C24 C25 1.390(4)
C24 C31 1.506(4)
C25 C26 1.383(4)
C25 H25 0.95
C26 C27 1.381(4)
C26 C30 1.516(4)
C27 C28 1.398(4)
C27 H27 0.95
C28 C29 1.502(4)
C29 H29A 0.98
C29 H29B 0.98
C29 H29C 0.98
C30 H30A 0.98
C30 H30B 0.98
C30 H30C 0.98
C31 H31A 0.98
C31 H31B 0.98
C31 H31C 0.98
C32 C33 1.396(4)
C32 C37 1.401(4)
C33 C34 1.391(4)
C33 H33 0.95
C34 C35 1.369(4)
C34 H34 0.95
C35 C36 1.375(4)
C35 H35 0.95
C36 C37 1.385(4)
C36 H36 0.95
C37 H37 0.95
C39 C40 1.360(4)
C39 N4 1.384(3)
C39 C47 1.479(4)
C40 N3 1.420(3)
C40 C41 1.477(4)
C41 C46 1.387(4)
C41 C42 1.395(4)
C42 C43 1.385(4)
C42 H42 0.95
C43 C44 1.380(4)
C43 H43 0.95
C44 C45 1.386(4)
C44 H44 0.95
C45 C46 1.390(4)
C45 H45 0.95
C46 H46 0.95
C47 C52 1.389(4)
C47 C48 1.394(4)
C48 C49 1.390(4)
C48 H48 0.95
C49 C50 1.378(4)
C49 H49 0.95
C50 C51 1.384(4)
C50 H50 0.95
C51 C52 1.384(4)
C51 H51 0.95
C52 H52 0.95
C53 C54 1.395(3)
C53 C58 1.397(4)
C53 N4 1.434(3)
C54 C55 1.384(4)
C54 C61 1.496(4)
C55 C56 1.370(4)
C55 H55 0.95
C56 C57 1.387(4)
C56 C60 1.515(4)
C57 C58 1.390(4)
C57 H57 0.95
C58 C59 1.506(4)
C59 H59A 0.98
C59 H59B 0.98
C59 H59C 0.98
C60 H60A 0.98
C60 H60B 0.98
C60 H60C 0.98
C61 H61A 0.98
C61 H61B 0.98
C61 H61C 0.98
